data_7216700
loop_
_publ_author_name
'Shigeyuki Yamada'
'Keita Kinoshita'
'Shota Iwama'
'Takashi Yamazaki'
'Toshio Kubota'
'Tomoko Yajima'

_publ_section_title
;
 Development of novel synthetic routes to bis(perfluoroalkyl)-substituted
 anthracene derivatives
;
_journal_issue 19
_journal_name_full 'RSC Advances'
_journal_page_first 6803
_journal_page_last 6806
_journal_paper_doi 10.1039/C3RA40974K
_journal_volume 3
_journal_year 2013
_chemical_formula_sum 'C21 H8 F16'
_chemical_formula_weight 564.27
_chemical_name_systematic
;
?
;
_space_group_IT_number 14
_symmetry_space_group_name_Hall '-P 2ybc'
_symmetry_space_group_name_H-M 'P 1 21/c 1'
_atom_sites_solution_hydrogens geom
_atom_sites_solution_primary direct
_atom_sites_solution_secondary difmap
_audit_creation_method SHELXL-97
_cell_angle_alpha 90.00
_cell_angle_beta 113.096(5)
_cell_angle_gamma 90.00
_cell_formula_units_Z 4
_cell_length_a 15.259(4)
_cell_length_b 11.705(3)
_cell_length_c 12.681(3)
_cell_measurement_temperature 293(2)
_cell_volume 2083.4(9)
_computing_structure_refinement 'SHELXL-97 (Sheldrick, 1997)'
_computing_structure_solution 'SHELXS-97 (Sheldrick, 1990)'
_diffrn_ambient_temperature 293(2)
_diffrn_measured_fraction_theta_full 0.993
_diffrn_measured_fraction_theta_max 0.993
_diffrn_radiation_monochromator graphite
_diffrn_radiation_source 'fine-focus sealed tube'
_diffrn_radiation_type MoK\a
_diffrn_radiation_wavelength 0.71075
_diffrn_reflns_av_R_equivalents 0.0611
_diffrn_reflns_av_sigmaI/netI 0.0407
_diffrn_reflns_limit_h_max 17
_diffrn_reflns_limit_h_min -17
_diffrn_reflns_limit_k_max 13
_diffrn_reflns_limit_k_min -13
_diffrn_reflns_limit_l_max 14
_diffrn_reflns_limit_l_min -13
_diffrn_reflns_number 16397
_diffrn_reflns_theta_full 24.71
_diffrn_reflns_theta_max 24.71
_diffrn_reflns_theta_min 3.38
_exptl_absorpt_coefficient_mu 0.206
_exptl_crystal_density_diffrn 1.799
_exptl_crystal_density_method 'not measured'
_exptl_crystal_F_000 1112
_refine_diff_density_max 0.499
_refine_diff_density_min -0.340
_refine_diff_density_rms 0.063
_refine_ls_extinction_method none
_refine_ls_goodness_of_fit_ref 1.088
_refine_ls_hydrogen_treatment mixed
_refine_ls_matrix_type full
_refine_ls_number_parameters 366
_refine_ls_number_reflns 3517
_refine_ls_number_restraints 0
_refine_ls_restrained_S_all 1.088
_refine_ls_R_factor_all 0.0745
_refine_ls_R_factor_gt 0.0584
_refine_ls_shift/su_max 0.005
_refine_ls_shift/su_mean 0.001
_refine_ls_structure_factor_coef Fsqd
_refine_ls_weighting_details 'calc w=1/[\s^2^(Fo^2^)+(0.0799P)^2^+1.4052P] where P=(Fo^2^+2Fc^2^)/3'
_refine_ls_weighting_scheme calc
_refine_ls_wR_factor_gt 0.1433
_refine_ls_wR_factor_ref 0.1541
_reflns_number_gt 2872
_reflns_number_total 3517
_reflns_threshold_expression >2sigma(I)
_cod_data_source_file c3ra40974k.txt
_cod_data_source_block new
_cod_database_code 7216700

loop_
_symmetry_equiv_pos_as_xyz
'x, y, z'
'-x, y+1/2, -z+1/2'
'-x, -y, -z'
'x, -y-1/2, z-1/2'

loop_
_atom_site_label
_atom_site_type_symbol
_atom_site_fract_x
_atom_site_fract_y
_atom_site_fract_z
_atom_site_U_iso_or_equiv
_atom_site_adp_type
_atom_site_occupancy
_atom_site_symmetry_multiplicity
_atom_site_calc_flag
F5 F 0.23232(12) 0.25481(15) 0.59731(14) 0.0286(4) Uani 1 1 d
F4 F 0.29166(12) 0.17986(14) 0.48435(14) 0.0279(4) Uani 1 1 d
F3 F 0.68616(13) 0.53951(17) 0.79963(16) 0.0418(5) Uani 1 1 d
F6 F 0.22911(12) 0.39953(17) 0.35596(16) 0.0378(5) Uani 1 1 d
F2 F 0.65338(13) 0.42614(18) 0.91171(14) 0.0397(5) Uani 1 1 d
F8 F 0.16170(13) 0.19777(18) 0.27490(16) 0.0403(5) Uani 1 1 d
F9 F 0.09253(14) 0.17694(17) 0.39505(16) 0.0411(5) Uani 1 1 d
F7 F 0.14148(13) 0.41213(16) 0.45526(16) 0.0376(5) Uani 1 1 d
F10 F 0.04855(15) 0.4048(2) 0.20538(18) 0.0555(6) Uani 1 1 d
F1 F 0.70513(14) 0.3585(2) 0.79232(17) 0.0519(6) Uani 1 1 d
F13 F -0.03060(18) 0.1227(2) 0.1780(2) 0.0667(7) Uani 1 1 d
F11 F -0.03153(14) 0.3355(2) 0.29817(19) 0.0581(7) Uani 1 1 d
F12 F 0.01880(17) 0.2280(3) 0.07158(19) 0.0717(8) Uani 1 1 d
C3 C 0.6027(2) 0.3768(3) 0.5624(3) 0.0251(7) Uani 1 1 d
C6 C 0.4223(2) 0.2939(3) 0.4263(3) 0.0230(7) Uani 1 1 d
C7 C 0.4359(2) 0.3405(2) 0.5365(2) 0.0203(6) Uani 1 1 d
C2 C 0.5299(2) 0.3812(2) 0.6069(2) 0.0212(6) Uani 1 1 d
C9 C 0.3748(2) 0.4219(2) 0.6726(2) 0.0224(7) Uani 1 1 d
C14 C 0.4694(2) 0.4603(2) 0.7438(2) 0.0229(7) Uani 1 1 d
F15 F -0.16434(18) 0.2000(3) -0.0237(2) 0.0823(9) Uani 1 1 d
C8 C 0.3626(2) 0.3512(2) 0.5775(2) 0.0210(6) Uani 1 1 d
C1 C 0.5464(2) 0.4274(2) 0.7160(2) 0.0238(7) Uani 1 1 d
C4 C 0.5845(2) 0.3367(2) 0.4558(3) 0.0243(7) Uani 1 1 d
C13 C 0.4807(2) 0.5352(3) 0.8384(3) 0.0289(7) Uani 1 1 d
C18 C 0.1899(2) 0.3387(3) 0.4161(3) 0.0260(7) Uani 1 1 d
C5 C 0.4933(2) 0.2947(3) 0.3869(3) 0.0253(7) Uani 1 1 d
C10 C 0.2978(2) 0.4599(3) 0.7021(3) 0.0278(7) Uani 1 1 d
C17 C 0.2712(2) 0.2822(3) 0.5206(2) 0.0233(7) Uani 1 1 d
C19 C 0.1179(2) 0.2533(3) 0.3337(3) 0.0290(7) Uani 1 1 d
C11 C 0.3127(3) 0.5306(3) 0.7921(3) 0.0349(8) Uani 1 1 d
C15 C 0.6477(2) 0.4389(3) 0.8038(3) 0.0293(7) Uani 1 1 d
C20 C 0.0262(2) 0.3075(3) 0.2453(3) 0.0362(8) Uani 1 1 d
C12 C 0.4054(3) 0.5688(3) 0.8609(3) 0.0343(8) Uani 1 1 d
F16 F -0.1343(2) 0.3729(3) 0.0425(3) 0.1075(13) Uani 1 1 d
F14 F -0.18528(19) 0.2506(4) 0.1265(3) 0.1083(13) Uani 1 1 d
C21 C -0.0281(3) 0.2292(4) 0.1426(3) 0.0457(10) Uani 1 1 d
C22 C -0.1300(3) 0.2658(5) 0.0685(4) 0.0701(14) Uani 1 1 d
H10 H 0.235(2) 0.438(3) 0.653(3) 0.021(8) Uiso 1 1 d
H6 H 0.364(2) 0.268(2) 0.379(2) 0.012(7) Uiso 1 1 d
H13 H 0.549(3) 0.566(3) 0.889(3) 0.037(9) Uiso 1 1 d
H5 H 0.479(2) 0.267(3) 0.303(3) 0.026(8) Uiso 1 1 d
H11 H 0.258(3) 0.557(3) 0.803(3) 0.038(10) Uiso 1 1 d
H3 H 0.663(2) 0.412(3) 0.602(3) 0.022(8) Uiso 1 1 d
H12 H 0.411(3) 0.617(4) 0.911(4) 0.058(13) Uiso 1 1 d
H4 H 0.632(2) 0.339(3) 0.427(3) 0.029(9) Uiso 1 1 d

loop_
_atom_site_aniso_label
_atom_site_aniso_U_11
_atom_site_aniso_U_22
_atom_site_aniso_U_33
_atom_site_aniso_U_23
_atom_site_aniso_U_13
_atom_site_aniso_U_12
F5 0.0295(10) 0.0287(10) 0.0297(10) 0.0020(7) 0.0138(8) -0.0047(8)
F4 0.0286(10) 0.0200(9) 0.0327(10) -0.0027(7) 0.0095(8) -0.0028(7)
F3 0.0361(11) 0.0463(13) 0.0330(11) 0.0034(9) 0.0026(9) -0.0219(9)
F6 0.0268(10) 0.0416(12) 0.0376(11) 0.0151(9) 0.0047(8) -0.0061(9)
F2 0.0356(11) 0.0562(14) 0.0194(10) 0.0079(8) 0.0022(8) -0.0055(9)
F8 0.0323(11) 0.0525(13) 0.0342(11) -0.0123(9) 0.0110(9) 0.0025(9)
F9 0.0381(11) 0.0442(13) 0.0382(11) -0.0011(9) 0.0120(9) -0.0181(9)
F7 0.0318(11) 0.0351(11) 0.0372(11) -0.0068(8) 0.0043(8) 0.0082(9)
F10 0.0393(12) 0.0516(14) 0.0515(13) 0.0118(11) -0.0081(10) -0.0017(10)
F1 0.0346(11) 0.0619(15) 0.0406(12) -0.0104(10) -0.0054(9) 0.0196(11)
F13 0.0647(16) 0.0481(16) 0.0587(15) -0.0051(12) -0.0067(12) -0.0159(12)
F11 0.0276(11) 0.0881(19) 0.0527(14) -0.0196(12) 0.0094(10) 0.0072(11)
F12 0.0466(14) 0.128(3) 0.0367(13) -0.0207(14) 0.0125(11) -0.0042(14)
C3 0.0219(16) 0.0196(16) 0.0304(17) 0.0034(13) 0.0064(13) -0.0009(13)
C6 0.0248(17) 0.0168(15) 0.0229(15) -0.0005(12) 0.0045(13) -0.0001(13)
C7 0.0238(15) 0.0143(15) 0.0208(15) 0.0033(11) 0.0065(12) 0.0011(12)
C2 0.0264(16) 0.0120(15) 0.0227(15) 0.0027(11) 0.0068(13) 0.0021(12)
C9 0.0274(16) 0.0185(16) 0.0204(15) 0.0051(12) 0.0085(13) 0.0006(13)
C14 0.0301(17) 0.0163(16) 0.0202(15) 0.0027(11) 0.0077(13) -0.0017(12)
F15 0.0489(15) 0.100(2) 0.0630(16) -0.0286(16) -0.0157(13) -0.0059(15)
C8 0.0241(16) 0.0152(15) 0.0199(15) 0.0032(11) 0.0045(12) 0.0009(12)
C1 0.0283(17) 0.0156(15) 0.0218(15) 0.0023(12) 0.0039(13) -0.0019(13)
C4 0.0263(17) 0.0167(16) 0.0327(17) 0.0044(13) 0.0144(14) 0.0014(13)
C13 0.038(2) 0.0215(17) 0.0228(16) -0.0014(12) 0.0076(14) -0.0057(14)
C18 0.0227(16) 0.0258(17) 0.0294(17) 0.0014(13) 0.0100(13) -0.0006(13)
C5 0.0327(17) 0.0182(16) 0.0251(16) 0.0014(12) 0.0115(14) 0.0016(13)
C10 0.0298(18) 0.0270(18) 0.0271(17) 0.0037(13) 0.0119(15) 0.0025(14)
C17 0.0271(16) 0.0205(16) 0.0235(15) -0.0010(12) 0.0112(13) -0.0025(13)
C19 0.0261(17) 0.0335(19) 0.0267(16) -0.0033(13) 0.0098(14) -0.0026(14)
C11 0.046(2) 0.031(2) 0.0346(19) -0.0012(15) 0.0230(17) 0.0029(16)
C15 0.0278(17) 0.0304(18) 0.0254(17) -0.0001(13) 0.0057(14) -0.0044(15)
C20 0.0268(18) 0.042(2) 0.0384(19) -0.0032(16) 0.0110(15) -0.0048(16)
C12 0.053(2) 0.0246(19) 0.0291(18) -0.0039(15) 0.0203(17) -0.0019(16)
F16 0.0649(19) 0.072(2) 0.114(3) 0.0028(19) -0.0415(17) 0.0103(16)
F14 0.0354(15) 0.167(4) 0.115(3) -0.053(2) 0.0209(17) -0.0168(18)
C21 0.031(2) 0.056(3) 0.041(2) -0.0050(18) 0.0043(17) -0.0033(18)
C22 0.036(2) 0.079(4) 0.069(3) -0.017(3) -0.008(2) -0.007(2)

loop_
_atom_type_symbol
_atom_type_description
_atom_type_scat_dispersion_real
_atom_type_scat_dispersion_imag
_atom_type_scat_source
C C 0.0033 0.0016 'International Tables Vol C Tables 4.2.6.8 and 6.1.1.4'
H H 0.0000 0.0000 'International Tables Vol C Tables 4.2.6.8 and 6.1.1.4'
F F 0.0171 0.0103 'International Tables Vol C Tables 4.2.6.8 and 6.1.1.4'

loop_
_geom_angle_atom_site_label_1
_geom_angle_atom_site_label_2
_geom_angle_atom_site_label_3
_geom_angle
C4 C3 C2 121.4(3)
C5 C6 C7 121.6(3)
C8 C7 C6 124.0(3)
C8 C7 C2 118.8(3)
C6 C7 C2 117.2(3)
C1 C2 C3 122.1(3)
C1 C2 C7 119.1(3)
C3 C2 C7 118.8(3)
C8 C9 C10 123.8(3)
C8 C9 C14 118.7(3)
C10 C9 C14 117.4(3)
C1 C14 C13 122.4(3)
C1 C14 C9 119.2(3)
C13 C14 C9 118.3(3)
C7 C8 C9 120.6(3)
C7 C8 C17 119.3(2)
C9 C8 C17 120.1(2)
C14 C1 C2 120.2(3)
C14 C1 C15 120.2(3)
C2 C1 C15 119.5(3)
C3 C4 C5 120.3(3)
C12 C13 C14 121.3(3)
F6 C18 F7 107.6(3)
F6 C18 C19 108.4(2)
F7 C18 C19 108.3(2)
F6 C18 C17 108.9(2)
F7 C18 C17 109.0(2)
C19 C18 C17 114.6(3)
C6 C5 C4 120.7(3)
C11 C10 C9 121.6(3)
F5 C17 F4 104.8(2)
F5 C17 C8 111.1(2)
F4 C17 C8 109.6(2)
F5 C17 C18 106.4(2)
F4 C17 C18 107.3(2)
C8 C17 C18 116.8(2)
F9 C19 F8 108.6(3)
F9 C19 C20 108.0(3)
F8 C19 C20 107.5(2)
F9 C19 C18 109.3(2)
F8 C19 C18 108.1(2)
C20 C19 C18 115.2(3)
C10 C11 C12 120.7(3)
F3 C15 F1 107.6(3)
F3 C15 F2 106.6(2)
F1 C15 F2 104.5(3)
F3 C15 C1 112.9(3)
F1 C15 C1 112.5(3)
F2 C15 C1 112.2(3)
F11 C20 F10 107.2(3)
F11 C20 C21 109.1(3)
F10 C20 C21 108.5(3)
F11 C20 C19 108.9(3)
F10 C20 C19 109.2(3)
C21 C20 C19 113.7(3)
C13 C12 C11 120.6(3)
F13 C21 F12 107.9(3)
F13 C21 C22 108.2(4)
F12 C21 C22 105.7(3)
F13 C21 C20 110.4(3)
F12 C21 C20 108.6(3)
C22 C21 C20 115.6(4)
F16 C22 F15 112.1(5)
F16 C22 F14 106.9(5)
F15 C22 F14 107.0(4)
F16 C22 C21 111.5(4)
F15 C22 C21 109.5(4)
F14 C22 C21 109.6(4)

loop_
_geom_bond_atom_site_label_1
_geom_bond_atom_site_label_2
_geom_bond_distance
F5 C17 1.362(3)
F4 C17 1.363(3)
F3 C15 1.326(4)
F6 C18 1.343(3)
F2 C15 1.345(4)
F8 C19 1.347(4)
F9 C19 1.338(4)
F7 C18 1.349(4)
F10 C20 1.344(4)
F1 C15 1.332(4)
F13 C21 1.331(5)
F11 C20 1.340(4)
F12 C21 1.352(4)
C3 C4 1.354(4)
C3 C2 1.431(4)
C6 C5 1.360(4)
C6 C7 1.437(4)
C7 C8 1.411(4)
C7 C2 1.440(4)
C2 C1 1.413(4)
C9 C8 1.414(4)
C9 C10 1.437(4)
C9 C14 1.441(4)
C14 C1 1.407(4)
C14 C13 1.441(4)
F15 C22 1.324(5)
C8 C17 1.527(4)
C1 C15 1.515(4)
C4 C5 1.410(4)
C13 C12 1.347(5)
C18 C19 1.549(4)
C18 C17 1.562(4)
C10 C11 1.355(5)
C19 C20 1.546(5)
C11 C12 1.411(5)
C20 C21 1.542(5)
F16 C22 1.291(6)
F14 C22 1.331(6)
C21 C22 1.529(6)
